data_2207696
loop_
_publ_author_name
'Zhang, Yong'
'Wang, Zhao-Hui'
'Zhang, Yu-Ping'
'Li, Bao-Long'

_publ_section_title
;A novel triple-stranded cadmium(II) polymer chain:
 <i>catena</i>-poly[cadmium(II)-\m-1,2-bis(imidazol-1-yl)ethane-\k^2^<i>N</i>^3^:<i>N</i>^3'^-di-\m-1,5-dicyanamido-\k^4^<i>N</i>^1^:<i>N</i>^5^]
;
_journal_coeditor_code WW6418
_journal_issue 12
_journal_name_full 'Acta Crystallographica Section E'
_journal_page_first m2722
_journal_page_last m2725
_journal_paper_doi 10.1107/S1600536805038626
_journal_volume 61
_journal_year 2005
_chemical_formula_iupac '[Cd (C2 N3)2 (C8 H10 N4)]'
_chemical_formula_moiety 'C12 H10 Cd N10'
_chemical_formula_sum 'C12 H10 Cd N10'
_chemical_formula_weight 406.71
_chemical_name_systematic
;
catena-poly[cadmium(II)-\m-1,2-bis(imidazol-1-yl)ethane-\k^2^N^3^:N^3'^-
di-\m-1,5-dicyanamido-\k^4^N^1^:N^5^]
;
_space_group_IT_number 15
_symmetry_cell_setting monoclinic
_symmetry_space_group_name_Hall '-C 2yc'
_symmetry_space_group_name_H-M 'C 1 2/c 1'
_atom_sites_solution_hydrogens geom
_atom_sites_solution_primary direct
_atom_sites_solution_secondary difmap
_cell_angle_alpha 90.00
_cell_angle_beta 100.162(6)
_cell_angle_gamma 90.00
_cell_formula_units_Z 4
_cell_length_a 12.770(3)
_cell_length_b 8.4986(17)
_cell_length_c 14.568(3)
_cell_measurement_reflns_used 3014
_cell_measurement_temperature 193(2)
_cell_measurement_theta_max 25.3491
_cell_measurement_theta_min 3.0957
_cell_volume 1556.2(6)
_computing_cell_refinement CrystalClear
_computing_data_collection 'CrystalClear (Rigaku, 2000)'
_computing_data_reduction CrystalClear
_computing_molecular_graphics 'SHELXTL (Bruker, 1998)'
_computing_publication_material SHELXTL
_computing_structure_refinement 'SHELXL97 (Sheldrick, 1997)'
_computing_structure_solution 'SHELXS97 (Sheldrick, 1997)'
_diffrn_ambient_temperature 193(2)
_diffrn_measured_fraction_theta_full 0.994
_diffrn_measured_fraction_theta_max 0.994
_diffrn_measurement_device_type 'Rigaku Mercury CCD'
_diffrn_measurement_method \w
_diffrn_radiation_monochromator graphite
_diffrn_radiation_source 'fine-focus sealed tube'
_diffrn_radiation_type MoK\a
_diffrn_radiation_wavelength 0.71073
_diffrn_reflns_av_R_equivalents 0.0193
_diffrn_reflns_av_sigmaI/netI 0.0145
_diffrn_reflns_limit_h_max 15
_diffrn_reflns_limit_h_min -15
_diffrn_reflns_limit_k_max 10
_diffrn_reflns_limit_k_min -9
_diffrn_reflns_limit_l_max 17
_diffrn_reflns_limit_l_min -17
_diffrn_reflns_number 7367
_diffrn_reflns_theta_full 25.34
_diffrn_reflns_theta_max 25.34
_diffrn_reflns_theta_min 3.09
_diffrn_standards_decay_% 0
_diffrn_standards_interval_count 0
_diffrn_standards_interval_time 0
_diffrn_standards_number 0
_exptl_absorpt_coefficient_mu 1.419
_exptl_absorpt_correction_T_max 0.8595
_exptl_absorpt_correction_T_min 0.6007
_exptl_absorpt_correction_type multi-scan
_exptl_absorpt_process_details '(North <i>et al.</i>,  1968)'
_exptl_crystal_colour Colorless
_exptl_crystal_density_diffrn 1.736
_exptl_crystal_density_method 'not measured'
_exptl_crystal_description Block
_exptl_crystal_F_000 800
_exptl_crystal_size_max 0.40
_exptl_crystal_size_mid 0.30
_exptl_crystal_size_min 0.11
_refine_diff_density_max 0.370
_refine_diff_density_min -0.356
_refine_ls_extinction_method none
_refine_ls_goodness_of_fit_ref 1.064
_refine_ls_hydrogen_treatment constr
_refine_ls_matrix_type full
_refine_ls_number_parameters 116
_refine_ls_number_reflns 1424
_refine_ls_number_restraints 0
_refine_ls_restrained_S_all 1.064
_refine_ls_R_factor_all 0.0216
_refine_ls_R_factor_gt 0.0199
_refine_ls_shift/su_max 0.000
_refine_ls_shift/su_mean 0.000
_refine_ls_structure_factor_coef Fsqd
_refine_ls_weighting_details 'calc w=1/[\s^2^(Fo^2^)+(0.0312P)^2^+1.619P] where P=(Fo^2^+2Fc^2^)/3'
_refine_ls_weighting_scheme calc
_refine_ls_wR_factor_gt 0.0527
_refine_ls_wR_factor_ref 0.0541
_reflns_number_gt 1339
_reflns_number_total 1424
_reflns_threshold_expression I>2\s(I)
_cod_data_source_file ww6418.cif
_cod_data_source_block I
_cod_original_sg_symbol_H-M 'C 2/c'
_cod_database_code 2207696
_cod_database_fobs_code 2207696

loop_
_symmetry_equiv_pos_as_xyz
'x, y, z'
'-x, y, -z+1/2'
'x+1/2, y+1/2, z'
'-x+1/2, y+1/2, -z+1/2'
'-x, -y, -z'
'x, -y, z-1/2'
'-x+1/2, -y+1/2, -z'
'x+1/2, -y+1/2, z-1/2'

loop_
_atom_site_label
_atom_site_fract_x
_atom_site_fract_y
_atom_site_fract_z
_atom_site_U_iso_or_equiv
_atom_site_adp_type
_atom_site_calc_flag
_atom_site_refinement_flags
_atom_site_occupancy
_atom_site_type_symbol
Cd1 0.5000 0.5000 0.5000 0.02520(10) Uani d S 1 Cd
N1 0.48122(13) 0.0401(2) 0.63851(12) 0.0248(3) Uani d . 1 N
N2 0.46656(13) 0.2588(2) 0.55640(12) 0.0295(4) Uani d . 1 N
N3 0.62292(16) 0.5463(3) 0.63574(14) 0.0392(4) Uani d . 1 N
N4A 0.7229(8) 0.5469(13) 0.7973(7) 0.053(3) Uani d P 0.50 N
N4B 0.7206(8) 0.6142(11) 0.7873(8) 0.045(2) Uani d P 0.50 N
N5 0.64184(15) 0.6042(2) 0.93115(13) 0.0386(4) Uani d . 1 N
C1 0.52394(16) 0.1813(2) 0.62616(14) 0.0280(4) Uani d . 1 C
H1A 0.5875 0.2204 0.6630 0.034 Uiso calc R 1 H
C2 0.38269(16) 0.1612(3) 0.52245(15) 0.0339(5) Uani d . 1 C
H2A 0.3275 0.1852 0.4716 0.041 Uiso calc R 1 H
C3 0.39044(19) 0.0258(3) 0.57227(18) 0.0326(5) Uani d . 1 C
H3A 0.3430 -0.0611 0.5633 0.039 Uiso calc R 1 H
C4 0.52426(16) -0.0809(2) 0.70589(14) 0.0272(4) Uani d . 1 C
H4A 0.6021 -0.0654 0.7234 0.033 Uiso calc R 1 H
H4B 0.5123 -0.1852 0.6757 0.033 Uiso calc R 1 H
C5 0.66585(16) 0.5622(3) 0.71016(16) 0.0348(5) Uani d . 1 C
C6 0.67607(16) 0.5910(3) 0.86445(15) 0.0341(5) Uani d . 1 C

loop_
_atom_site_aniso_label
_atom_site_aniso_U_11
_atom_site_aniso_U_22
_atom_site_aniso_U_33
_atom_site_aniso_U_12
_atom_site_aniso_U_13
_atom_site_aniso_U_23
Cd1 0.03254(15) 0.02412(15) 0.01858(14) -0.00034(7) 0.00357(9) 0.00068(7)
N1 0.0253(8) 0.0255(8) 0.0234(9) 0.0006(7) 0.0032(7) -0.0005(7)
N2 0.0314(8) 0.0272(9) 0.0299(9) -0.0002(7) 0.0049(7) 0.0018(7)
N3 0.0431(11) 0.0460(11) 0.0259(11) -0.0018(10) -0.0011(9) -0.0028(9)
N4A 0.027(3) 0.112(7) 0.019(3) 0.028(5) 0.001(2) 0.003(5)
N4B 0.025(3) 0.083(6) 0.025(3) -0.012(4) -0.003(2) 0.004(4)
N5 0.0410(10) 0.0431(11) 0.0336(10) -0.0043(8) 0.0115(9) -0.0005(8)
C1 0.0274(10) 0.0250(10) 0.0304(10) -0.0016(8) 0.0018(8) -0.0003(8)
C2 0.0283(10) 0.0377(12) 0.0333(12) -0.0025(9) -0.0012(9) 0.0036(9)
C3 0.0289(11) 0.0352(11) 0.0318(12) -0.0065(9) -0.0002(9) 0.0008(9)
C4 0.0288(10) 0.0212(9) 0.0308(11) 0.0026(8) 0.0025(8) -0.0002(8)
C5 0.0257(10) 0.0469(14) 0.0325(13) 0.0032(10) 0.0072(10) -0.0030(11)
C6 0.0231(10) 0.0471(14) 0.0297(12) 0.0008(9) -0.0020(9) -0.0017(10)

loop_
_atom_type_symbol
_atom_type_description
_atom_type_scat_dispersion_real
_atom_type_scat_dispersion_imag
_atom_type_scat_source
C C 0.0033 0.0016 'International Tables Vol C Tables 4.2.6.8 and 6.1.1.4'
H H 0.0000 0.0000 'International Tables Vol C Tables 4.2.6.8 and 6.1.1.4'
Cd Cd -0.8075 1.2024 'International Tables Vol C Tables 4.2.6.8 and 6.1.1.4'
N N 0.0061 0.0033 'International Tables Vol C Tables 4.2.6.8 and 6.1.1.4'

loop_
_geom_angle_atom_site_label_1
_geom_angle_atom_site_label_2
_geom_angle_atom_site_label_3
_geom_angle_site_symmetry_1
_geom_angle_site_symmetry_3
_geom_angle
_geom_angle_publ_flag
N2 Cd1 N2 5_666 . 180.0 no
N2 Cd1 N3 5_666 . 90.74(7) no
N2 Cd1 N3 . . 89.26(7) yes
N2 Cd1 N3 5_666 5_666 89.26(7) no
N2 Cd1 N3 . 5_666 90.74(7) no
N3 Cd1 N3 . 5_666 180.0 no
N2 Cd1 N5 5_666 6_565 88.74(6) no
N2 Cd1 N5 . 6_565 91.26(6) yes
N3 Cd1 N5 . 6_565 88.39(7) yes
N3 Cd1 N5 5_666 6_565 91.61(7) no
N2 Cd1 N5 5_666 2_656 91.26(6) no
N2 Cd1 N5 . 2_656 88.74(6) no
N3 Cd1 N5 . 2_656 91.61(7) no
N3 Cd1 N5 5_666 2_656 88.39(7) no
N5 Cd1 N5 6_565 2_656 180.0 no
C1 N1 C3 . . 107.27(18) no
C1 N1 C4 . . 127.25(17) no
C3 N1 C4 . . 125.41(18) no
C1 N2 C2 . . 105.51(17) no
C1 N2 Cd1 . . 127.83(14) no
C2 N2 Cd1 . . 126.64(14) no
C5 N3 Cd1 . . 166.24(19) no
C6 N4A C5 . . 116.0(7) yes
C5 N4B C6 . . 115.3(7) yes
C6 N5 Cd1 . 2_656 139.01(18) no
N2 C1 N1 . . 111.44(18) no
N2 C1 H1A . . 124.3 no
N1 C1 H1A . . 124.3 no
C3 C2 N2 . . 109.92(19) no
C3 C2 H2A . . 125.0 no
N2 C2 H2A . . 125.0 no
C2 C3 N1 . . 105.86(19) no
C2 C3 H3A . . 127.1 no
N1 C3 H3A . . 127.1 no
N1 C4 C4 . 2_656 113.99(15) no
N1 C4 H4A . . 108.8 no
C4 C4 H4A 2_656 . 108.8 no
N1 C4 H4B . . 108.8 no
C4 C4 H4B 2_656 . 108.8 no
H4A C4 H4B . . 107.6 no
N3 C5 N4B . . 165.7(4) yes
N3 C5 N4A . . 167.1(5) yes
N5 C6 N4A . . 167.2(5) yes
N5 C6 N4B . . 165.8(5) yes

loop_
_geom_bond_atom_site_label_1
_geom_bond_atom_site_label_2
_geom_bond_site_symmetry_2
_geom_bond_distance
_geom_bond_publ_flag
Cd1 N2 5_666 2.2769(17) no
Cd1 N2 . 2.2769(17) yes
Cd1 N3 . 2.331(2) yes
Cd1 N3 5_666 2.331(2) no
Cd1 N5 6_565 2.3900(19) no
Cd1 N5 2_656 2.3900(19) yes
N1 C1 . 1.343(3) no
N1 C3 . 1.377(3) no
N1 C4 . 1.460(3) no
N2 C1 . 1.319(3) no
N2 C2 . 1.375(3) no
N3 C5 . 1.133(3) yes
N4A C6 . 1.290(11) no
N4A C5 . 1.353(10) no
N4B C5 . 1.292(11) no
N4B C6 . 1.360(11) no
N5 C6 . 1.139(3) yes
N5 Cd1 2_656 2.3900(19) no
C1 H1A . 0.9500 no
C2 C3 . 1.355(3) no
C2 H2A . 0.9500 no
C3 H3A . 0.9500 no
C4 C4 2_656 1.522(4) no
C4 H4A . 0.9900 no
C4 H4B . 0.9900 no

loop_
_geom_hbond_atom_site_label_D
_geom_hbond_atom_site_label_H
_geom_hbond_atom_site_label_A
_geom_hbond_site_symmetry_A
_geom_hbond_distance_DH
_geom_hbond_distance_HA
_geom_hbond_distance_DA
_geom_hbond_angle_DHA
_geom_hbond_publ_flag
C4 H4A N4A 4_646 0.99 2.50 3.414(10) 154 y

loop_
_geom_torsion_atom_site_label_1
_geom_torsion_atom_site_label_2
_geom_torsion_atom_site_label_3
_geom_torsion_atom_site_label_4
_geom_torsion_site_symmetry_1
_geom_torsion_site_symmetry_4
_geom_torsion
_geom_torsion_publ_flag
N3 Cd1 N2 C1 . . -15.63(18) no
N3 Cd1 N2 C1 5_666 . 164.37(18) no
N5 Cd1 N2 C1 6_565 . 72.74(18) no
N5 Cd1 N2 C1 2_656 . -107.26(18) no
N3 Cd1 N2 C2 . . 166.29(18) no
N3 Cd1 N2 C2 5_666 . -13.71(18) no
N5 Cd1 N2 C2 6_565 . -105.34(18) no
N5 Cd1 N2 C2 2_656 . 74.66(18) no
N2 Cd1 N3 C5 5_666 . 124.7(9) no
N2 Cd1 N3 C5 . . -55.3(9) no
N5 Cd1 N3 C5 6_565 . -146.6(9) no
N5 Cd1 N3 C5 2_656 . 33.4(9) no
C6 N4A N4B C5 . . -120.1(4) no
C5 N4A N4B C6 . . 120.1(4) no
C2 N2 C1 N1 . . -0.1(2) no
Cd1 N2 C1 N1 . . -178.47(13) no
C3 N1 C1 N2 . . 0.1(2) no
C4 N1 C1 N2 . . 177.20(18) no
C1 N2 C2 C3 . . 0.0(3) no
Cd1 N2 C2 C3 . . 178.47(15) no
N2 C2 C3 N1 . . 0.0(3) no
C1 N1 C3 C2 . . 0.0(3) no
C4 N1 C3 C2 . . -177.24(19) no
C1 N1 C4 C4 . 2_656 98.1(2) no
C3 N1 C4 C4 . 2_656 -85.3(3) no
Cd1 N3 C5 N4B . . -126(2) no
Cd1 N3 C5 N4A . . 93(2) no
N4A N4B C5 N3 . . -161.2(11) no
C6 N4B C5 N3 . . 134.3(18) no
C6 N4B C5 N4A . . -64.5(17) no
N4B N4A C5 N3 . . 159.0(14) no
C6 N4A C5 N3 . . -127.7(19) no
C6 N4A C5 N4B . . 73(2) no
Cd1 N5 C6 N4A 2_656 . -75(3) no
Cd1 N5 C6 N4B 2_656 . 142.2(19) no
N4B N4A C6 N5 . . -160.0(13) no
C5 N4A C6 N5 . . 134(2) no
C5 N4A C6 N4B . . -65.9(16) no
N4A N4B C6 N5 . . 162.0(12) no
C5 N4B C6 N5 . . -126.1(16) no
C5 N4B C6 N4A . . 71.9(19) no
